data_7704681
loop_
_publ_author_name
'Kitase, Kosuke'
'Kitazawa, Takafumi'

_publ_section_title
;
 A novel two-step Fe-Au type spin-crossover behavior in a Hofmann-type
 coordination complex
 {Fe(4-methylpyrimidine)<sub>2</sub>[Au(CN)<sub>2</sub>]<sub>2</sub>}.
;
_journal_issue 35
_journal_name_full 'Dalton transactions (Cambridge, England : 2003)'
_journal_page_first 12210
_journal_page_last 12214
_journal_paper_doi 10.1039/d0dt01681k
_journal_volume 49
_journal_year 2020
_chemical_formula_sum 'C14 H12 Au2 Fe N8'
_chemical_formula_weight 742.10
_space_group_crystal_system orthorhombic
_space_group_IT_number 57
_space_group_name_Hall '-P 2c 2b'
_space_group_name_H-M_alt 'P b c m'
_atom_sites_solution_hydrogens geom
_audit_creation_method SHELXL-2017/1
_audit_update_record
;
2019-12-23 deposited with the CCDC.	2020-06-18 downloaded from the CCDC.
;
_cell_angle_alpha 90
_cell_angle_beta 90
_cell_angle_gamma 90
_cell_formula_units_Z 4
_cell_length_a 9.5856(7)
_cell_length_b 15.5741(11)
_cell_length_c 13.7797(10)
_cell_measurement_reflns_used 3838
_cell_measurement_temperature 296(2)
_cell_measurement_theta_max 30.04
_cell_measurement_theta_min 2.49
_cell_volume 2057.1(3)
_computing_cell_refinement 'Bruker SAINT'
_computing_data_collection 'Bruker APEX2'
_computing_data_reduction 'Bruker SAINT'
_computing_molecular_graphics 'Bruker SHELXTL'
_computing_publication_material 'Bruker SHELXTL'
_computing_structure_refinement 'SHELXL-2017/1 (Sheldrick, 2017)'
_computing_structure_solution 'SHELXT 2014/5 (Sheldrick, 2014)'
_diffrn_ambient_temperature 296(2)
_diffrn_detector_area_resol_mean 8.336
_diffrn_measured_fraction_theta_full 1.000
_diffrn_measured_fraction_theta_max 0.949
_diffrn_measurement_device_type 'Bruker APEX-II CCD'
_diffrn_measurement_method '\f and \w scans'
_diffrn_radiation_type MoK\a
_diffrn_radiation_wavelength 0.71073
_diffrn_reflns_av_R_equivalents 0.0368
_diffrn_reflns_av_unetI/netI 0.0306
_diffrn_reflns_Laue_measured_fraction_full 1.000
_diffrn_reflns_Laue_measured_fraction_max 0.949
_diffrn_reflns_limit_h_max 11
_diffrn_reflns_limit_h_min -13
_diffrn_reflns_limit_k_max 17
_diffrn_reflns_limit_k_min -22
_diffrn_reflns_limit_l_max 15
_diffrn_reflns_limit_l_min -20
_diffrn_reflns_number 15279
_diffrn_reflns_point_group_measured_fraction_full 1.000
_diffrn_reflns_point_group_measured_fraction_max 0.949
_diffrn_reflns_theta_full 25.242
_diffrn_reflns_theta_max 31.257
_diffrn_reflns_theta_min 2.125
_exptl_absorpt_coefficient_mu 14.936
_exptl_absorpt_correction_T_max 0.1685
_exptl_absorpt_correction_T_min 0.0244
_exptl_absorpt_correction_type numerical
_exptl_absorpt_process_details
;
SADABS-2016/2 - Bruker AXS area detector scaling and absorption correction
;
_exptl_crystal_colour colourless
_exptl_crystal_density_diffrn 2.396
_exptl_crystal_description block
_exptl_crystal_F_000 1344
_exptl_crystal_size_max 0.30
_exptl_crystal_size_mid 0.25
_exptl_crystal_size_min 0.12
_refine_diff_density_max 0.537
_refine_diff_density_min -2.162
_refine_diff_density_rms 0.227
_refine_ls_extinction_method none
_refine_ls_goodness_of_fit_ref 1.050
_refine_ls_hydrogen_treatment constr
_refine_ls_matrix_type full
_refine_ls_number_parameters 141
_refine_ls_number_reflns 3307
_refine_ls_number_restraints 6
_refine_ls_restrained_S_all 1.050
_refine_ls_R_factor_all 0.0550
_refine_ls_R_factor_gt 0.0295
_refine_ls_shift/su_max 0.001
_refine_ls_shift/su_mean 0.000
_refine_ls_structure_factor_coef Fsqd
_refine_ls_weighting_details 'w=1/[\s^2^(Fo^2^)+(0.0346P)^2^] where P=(Fo^2^+2Fc^2^)/3'
_refine_ls_weighting_scheme calc
_refine_ls_wR_factor_gt 0.0660
_refine_ls_wR_factor_ref 0.0749
_reflns_Friedel_coverage 0.000
_reflns_number_gt 2171
_reflns_number_total 3307
_reflns_threshold_expression 'I > 2\s(I)'
_cod_data_source_file d0dt01681k2.cif
_cod_data_source_block test_1_c
_cod_depositor_comments
;
The following automatic conversions were performed:

data item '_exptl_absorpt_correction_type' value 'Numerical' was
changed to 'numerical' in accordance with the
/home/data/users/saulius/crontab/automatic-downloads/rss-feeds/RSC/lib/dictionaries/cif_core.dic
dictionary named 'cif_core.dic' version 2.4.2 last updated on
2011-04-26.

Automatic conversion script
Id: cif_fix_values 7556 2019-12-06 15:28:31Z antanas 

 Adding full bibliography for 7704681--7704683.cif.
;
_cod_database_code 7704681
_shelx_shelxl_version_number 2017/1
_shelx_space_group_comment
; 
The symmetry employed for this shelxl refinement is uniquely defined 
by the following loop, which should always be used as a source of 
symmetry information in preference to the above space-group names. 
They are only intended as comments. 
;

loop_
_space_group_symop_operation_xyz
'x, y, z'
'-x, -y, z+1/2'
'-x, y+1/2, -z+1/2'
'x, -y+1/2, -z'
'-x, -y, -z'
'x, y, -z-1/2'
'x, -y-1/2, z-1/2'
'-x, y-1/2, z'

loop_
_atom_site_label
_atom_site_type_symbol
_atom_site_fract_x
_atom_site_fract_y
_atom_site_fract_z
_atom_site_U_iso_or_equiv
_atom_site_adp_type
_atom_site_occupancy
_atom_site_site_symmetry_order
_atom_site_calc_flag
_atom_site_refinement_flags_posn
_atom_site_refinement_flags_adp
_atom_site_refinement_flags_occupancy
_atom_site_disorder_assembly
_atom_site_disorder_group
Au1 Au 0.27332(3) 1.250000 1.000000 0.04689(9) Uani 1 2 d S T P . .
Au2 Au 0.39722(3) 0.750000 0.500000 0.04073(8) Uani 1 2 d S T P . .
C1 C 0.2752(5) 1.1491(3) 0.9122(3) 0.0461(11) Uani 1 1 d . . . . .
C2 C 0.3898(5) 0.8499(3) 0.5891(3) 0.0434(10) Uani 1 1 d . . . . .
C3 C 0.0461(6) 0.9355(4) 0.6706(4) 0.0618(15) Uani 1 1 d . . . . .
H3 H 0.090067 0.947527 0.612051 0.074 Uiso 1 1 calc R U . A 1
C4 C -0.0804(5) 0.9020(4) 0.6657(4) 0.0706(15) Uani 0.5 1 d . . P B 1
H4 H -0.122914 0.890225 0.606554 0.085 Uiso 0.5 1 calc R U P B 1
N5 N -0.0804(5) 0.9020(4) 0.6657(4) 0.0706(15) Uani 0.5 1 d . . P B 2
C5 C -0.1443(8) 0.8861(5) 0.750000 0.0586(19) Uani 1 2 d S T P . .
C6 C -0.2852(7) 0.8449(6) 0.750000 0.073(2) Uani 1 2 d S T P B .
H6A H -0.327884 0.852283 0.812470 0.110 Uiso 0.5 1 calc R U P . .
H6B H -0.275736 0.784721 0.736338 0.110 Uiso 0.5 1 calc R U P . .
H6C H -0.342481 0.871194 0.701191 0.110 Uiso 0.5 1 calc R U P . .
N4 N 0.5529(5) 1.0457(4) 0.741(2) 0.045(4) Uani 0.5 1 d G . P B -1
C7 C 0.622(2) 1.0575(14) 0.6531(16) 0.066(6) Uani 0.5 1 d G . P B -1
H7 H 0.583298 1.037377 0.595674 0.079 Uiso 0.5 1 calc R U P B -1
C8 C 0.751(2) 1.0993(15) 0.6514(18) 0.080(6) Uani 0.5 1 d G . P B -1
H8 H 0.797059 1.107196 0.592885 0.095 Uiso 0.5 1 calc R U P B -1
C9 C 0.8090(5) 1.1293(4) 0.737(2) 0.115(9) Uani 0.5 1 d G . P B -1
N6 N 0.7395(19) 1.1175(13) 0.8248(17) 0.111(9) Uani 0.5 1 d G . P B -1
C7A C 0.6114(19) 1.0757(13) 0.8264(15) 0.049(4) Uani 0.5 1 d G . P B -1
H7A H 0.564870 1.067798 0.884972 0.059 Uiso 0.5 1 calc R U P B -1
C10 C 0.9337(12) 1.1811(10) 0.715(6) 0.20(5) Uani 0.5 1 d . U P B -1
H10A H 1.013357 1.144085 0.709149 0.301 Uiso 0.5 1 calc R U P B -1
H10B H 0.949260 1.221811 0.766049 0.301 Uiso 0.5 1 calc R U P B -1
H10C H 0.919672 1.211138 0.654812 0.301 Uiso 0.5 1 calc R U P B -1
Fe1 Fe 0.33348(9) 0.99989(5) 0.750000 0.03327(18) Uani 1 2 d S T P . .
N1 N 0.2835(4) 1.0926(3) 0.8603(3) 0.0490(10) Uani 1 1 d . . . . .
N2 N 0.3817(5) 0.9063(3) 0.6404(3) 0.0465(10) Uani 1 1 d . . . . .
N3 N 0.1156(6) 0.9533(4) 0.750000 0.0461(13) Uani 1 2 d S T P B .

loop_
_atom_site_aniso_label
_atom_site_aniso_U_11
_atom_site_aniso_U_22
_atom_site_aniso_U_33
_atom_site_aniso_U_23
_atom_site_aniso_U_13
_atom_site_aniso_U_12
Au1 0.05703(17) 0.03834(15) 0.04531(14) -0.02078(11) 0.000 0.000
Au2 0.05392(15) 0.03268(13) 0.03559(12) -0.01211(10) 0.000 0.000
C1 0.053(3) 0.038(3) 0.048(2) -0.0152(19) -0.001(2) -0.003(2)
C2 0.055(3) 0.035(3) 0.039(2) -0.0072(18) -0.003(2) 0.002(2)
C3 0.072(4) 0.063(4) 0.051(3) -0.008(3) -0.002(3) -0.007(3)
C4 0.066(3) 0.079(4) 0.067(3) -0.012(3) -0.005(3) -0.015(3)
N5 0.066(3) 0.079(4) 0.067(3) -0.012(3) -0.005(3) -0.015(3)
C5 0.056(4) 0.037(4) 0.082(5) 0.000 0.000 0.006(3)
C6 0.053(5) 0.072(6) 0.094(6) 0.000 0.000 -0.005(4)
N4 0.059(4) 0.039(3) 0.037(10) 0.009(6) -0.016(7) -0.008(3)
C7 0.074(10) 0.034(8) 0.089(17) 0.004(8) 0.017(10) 0.003(7)
C8 0.059(13) 0.072(12) 0.107(13) 0.016(10) -0.004(10) 0.017(9)
C9 0.045(6) 0.049(7) 0.25(3) 0.043(18) -0.02(2) 0.006(5)
N6 0.040(8) 0.097(14) 0.20(2) -0.086(15) -0.051(12) 0.013(9)
C7A 0.048(7) 0.059(13) 0.039(7) -0.005(7) -0.001(6) -0.003(8)
C10 0.062(8) 0.061(10) 0.48(14) -0.01(2) 0.03(2) -0.024(6)
Fe1 0.0563(5) 0.0185(4) 0.0251(3) 0.000 0.000 -0.0020(4)
N1 0.065(3) 0.040(2) 0.042(2) -0.0131(16) 0.0028(18) -0.0044(19)
N2 0.067(3) 0.036(2) 0.037(2) -0.0112(16) -0.0006(19) 0.004(2)
N3 0.061(3) 0.044(4) 0.034(3) 0.000 0.000 -0.004(3)

loop_
_atom_type_symbol
_atom_type_description
_atom_type_scat_dispersion_real
_atom_type_scat_dispersion_imag
_atom_type_scat_source
C C 0.0033 0.0016 'International Tables Vol C Tables 4.2.6.8 and 6.1.1.4'
H H 0.0000 0.0000 'International Tables Vol C Tables 4.2.6.8 and 6.1.1.4'
Au Au -2.0133 8.8022 'International Tables Vol C Tables 4.2.6.8 and 6.1.1.4'
Fe Fe 0.3463 0.8444 'International Tables Vol C Tables 4.2.6.8 and 6.1.1.4'
N N 0.0061 0.0033 'International Tables Vol C Tables 4.2.6.8 and 6.1.1.4'

loop_
_geom_angle_atom_site_label_1
_geom_angle_atom_site_label_2
_geom_angle_atom_site_label_3
_geom_angle
_geom_angle_site_symmetry_1
_geom_angle_site_symmetry_3
_geom_angle_publ_flag
C1 Au1 C1 179.0(3) . 4_577 ?
C1 Au1 Au2 89.48(13) . 2_675 ?
C1 Au1 Au2 89.48(13) 4_577 2_675 ?
C2 Au2 C2 175.9(3) 4_566 . ?
C2 Au2 Au1 92.06(14) 4_566 2_674 ?
C2 Au2 Au1 92.07(14) . 2_674 ?
N1 C1 Au1 176.2(4) . . ?
N2 C2 Au2 178.1(5) . . ?
N3 C3 C4 126.4(5) . . ?
N3 C3 N5 126.4(5) . . ?
N3 C3 H3 116.8 . . ?
C4 C3 H3 116.8 . . ?
C3 C4 C5 116.7(5) . . ?
C3 C4 H4 121.6 . . ?
C5 C4 H4 121.6 . . ?
C3 N5 C5 116.7(5) . . ?
C4 C5 C4 120.7(7) . 6_557 ?
N5 C5 C6 119.6(4) . . ?
C4 C5 C6 119.6(4) . . ?
C4 C5 C6 119.6(4) 6_557 . ?
C5 C6 H6A 109.5 . . ?
C5 C6 H6B 109.5 . . ?
H6A C6 H6B 109.5 . . ?
C5 C6 H6C 109.5 . . ?
H6A C6 H6C 109.5 . . ?
H6B C6 H6C 109.5 . . ?
C5 C6 H6A 109.5(12) . 6_557 ?
H6A C6 H6A 127.5 . 6_557 ?
H6B C6 H6A 88.9 . 6_557 ?
H6C C6 H6A 22.6 . 6_557 ?
C5 C6 H6B 109.5(10) . 6_557 ?
H6A C6 H6B 88.9 . 6_557 ?
H6B C6 H6B 22.6 . 6_557 ?
H6C C6 H6B 127.5 . 6_557 ?
H6A C6 H6B 109.5 6_557 6_557 ?
C5 C6 H6C 109(2) . 6_557 ?
H6A C6 H6C 22.6 . 6_557 ?
H6B C6 H6C 127.5 . 6_557 ?
H6C C6 H6C 88.9 . 6_557 ?
H6A C6 H6C 109.5 6_557 6_557 ?
H6B C6 H6C 109.5 6_557 6_557 ?
C7 N4 C7A 120.0 . . ?
C7 N4 Fe1 123.1(16) . . ?
C7A N4 Fe1 116.1(15) . . ?
C8 C7 N4 120.0 . . ?
C8 C7 H7 120.0 . . ?
N4 C7 H7 120.0 . . ?
C9 C8 C7 120.0 . . ?
C9 C8 H8 120.0 . . ?
C7 C8 H8 120.0 . . ?
C8 C9 N6 120.0 . . ?
C8 C9 C10 109(4) . . ?
N6 C9 C10 130(4) . . ?
C7A N6 C9 120.0 . . ?
N6 C7A N4 120.0 . . ?
N6 C7A H7A 120.0 . . ?
N4 C7A H7A 120.0 . . ?
C9 C10 H10A 109.5 . . ?
C9 C10 H10B 109.5 . . ?
H10A C10 H10B 109.5 . . ?
C9 C10 H10C 109.5 . . ?
H10A C10 H10C 109.5 . . ?
H10B C10 H10C 109.5 . . ?
N2 Fe1 N2 89.3(2) 6_557 . ?
N2 Fe1 N1 90.35(16) 6_557 . ?
N2 Fe1 N1 179.36(17) . . ?
N2 Fe1 N1 179.36(17) 6_557 6_557 ?
N2 Fe1 N1 90.35(16) . 6_557 ?
N1 Fe1 N1 90.0(2) . 6_557 ?
N2 Fe1 N3 88.89(17) 6_557 . ?
N2 Fe1 N3 88.89(17) . . ?
N1 Fe1 N3 90.56(15) . . ?
N1 Fe1 N3 90.56(15) 6_557 . ?
N2 Fe1 N4 93.1(6) 6_557 . ?
N2 Fe1 N4 88.5(5) . . ?
N1 Fe1 N4 92.1(5) . . ?
N1 Fe1 N4 87.4(6) 6_557 . ?
N3 Fe1 N4 176.6(7) . . ?
C1 N1 Fe1 168.5(4) . . ?
C2 N2 Fe1 168.9(4) . . ?
C3 N3 C3 113.1(7) . 6_557 ?
C3 N3 Fe1 123.4(3) . . ?
C3 N3 Fe1 123.4(3) 6_557 . ?

loop_
_geom_bond_atom_site_label_1
_geom_bond_atom_site_label_2
_geom_bond_distance
_geom_bond_site_symmetry_2
_geom_bond_publ_flag
Au1 C1 1.983(4) . ?
Au1 C1 1.983(4) 4_577 ?
Au1 Au2 3.1581(5) 2_675 ?
Au2 C2 1.983(4) 4_566 ?
Au2 C2 1.983(4) . ?
C1 N1 1.137(5) . ?
C2 N2 1.130(5) . ?
C3 N3 1.310(6) . ?
C3 C4 1.322(6) . ?
C3 N5 1.322(6) . ?
C3 H3 0.9300 . ?
C4 C5 1.336(6) . ?
C4 H4 0.9300 . ?
N5 C5 1.336(6) . ?
C5 C6 1.495(10) . ?
C6 H6A 0.9600 . ?
C6 H6B 0.9600 . ?
C6 H6C 0.9600 . ?
C6 H6A 0.96(6) 6_557 ?
C6 H6B 0.96(4) 6_557 ?
C6 H6C 0.96(9) 6_557 ?
N4 C7 1.3900 . ?
N4 C7A 1.3900 . ?
N4 Fe1 2.225(5) . ?
C7 C8 1.3900 . ?
C7 H7 0.9300 . ?
C8 C9 1.3900 . ?
C8 H8 0.9300 . ?
C9 N6 1.3900 . ?
C9 C10 1.47(2) . ?
N6 C7A 1.3900 . ?
C7A H7A 0.9300 . ?
C10 H10A 0.9600 . ?
C10 H10B 0.9600 . ?
C10 H10C 0.9600 . ?
Fe1 N2 2.149(3) 6_557 ?
Fe1 N2 2.149(3) . ?
Fe1 N1 2.151(4) . ?
Fe1 N1 2.151(4) 6_557 ?
Fe1 N3 2.211(6) . ?
